data_7155424
loop_
_publ_author_name
'Qiao, Rui'
'Ye, Leping'
'Hu, Kun'
'Yu, Shuling'
'Yang, Weiguang'
'Liu, Miaochang'
'Chen, Jiuxi'
'Ding, Jinchang'
'Wu, Huayue'

_publ_section_title
;
 Copper-catalyzed C-O bond cleavage and cyclization: synthesis of
 indazolo[3,2-b]quinazolinones.
;
_journal_issue 10
_journal_name_full 'Organic &amp; biomolecular chemistry'
_journal_page_first 2168
_journal_page_last 2173
_journal_paper_doi 10.1039/c6ob02352e
_journal_volume 15
_journal_year 2017
_chemical_formula_moiety 'C20 H13 N3 O'
_chemical_formula_sum 'C20 H13 N3 O'
_chemical_formula_weight 311.33
_chemical_name_systematic
; 
 ? 
;
_space_group_IT_number 14
_symmetry_cell_setting monoclinic
_symmetry_space_group_name_Hall '-P 2ybc'
_symmetry_space_group_name_H-M 'P 1 21/c 1'
_atom_sites_solution_hydrogens geom
_atom_sites_solution_primary direct
_atom_sites_solution_secondary difmap
_audit_creation_method SHELXL-97
_audit_update_record
;
2016-10-21 deposited with the CCDC.
2016-12-23 downloaded from the CCDC.
;
_cell_angle_alpha 90.00
_cell_angle_beta 110.027(2)
_cell_angle_gamma 90.00
_cell_formula_units_Z 4
_cell_length_a 10.5528(10)
_cell_length_b 18.8340(17)
_cell_length_c 8.0510(8)
_cell_measurement_reflns_used 8065
_cell_measurement_temperature 100(2)
_cell_measurement_theta_max 28.35
_cell_measurement_theta_min 2.28
_cell_volume 1503.4(2)
_computing_cell_refinement 'SAINT (Bruker, 2002)'
_computing_data_collection 'SMART (Bruker, 2002)'
_computing_data_reduction SAINT
_computing_molecular_graphics 'XP (Bruker, 2002)'
_computing_publication_material 'SHELXL-97 (Bruker, 2002)'
_computing_structure_refinement 'SHELXL-97 (Sheldrick, 1997)'
_computing_structure_solution 'SHELXS-97 (Sheldrick, 1997)'
_diffrn_ambient_temperature 100(2)
_diffrn_measured_fraction_theta_full 0.998
_diffrn_measured_fraction_theta_max 0.998
_diffrn_measurement_device_type 'Bruker APEX II area-detector diffractometer'
_diffrn_measurement_method '\f and \w scans'
_diffrn_radiation_monochromator graphite
_diffrn_radiation_source 'fine-focus sealed tube'
_diffrn_radiation_type MoK\a
_diffrn_radiation_wavelength 0.71073
_diffrn_reflns_av_R_equivalents 0.0208
_diffrn_reflns_av_sigmaI/netI 0.0192
_diffrn_reflns_limit_h_max 13
_diffrn_reflns_limit_h_min -13
_diffrn_reflns_limit_k_max 23
_diffrn_reflns_limit_k_min -23
_diffrn_reflns_limit_l_max 9
_diffrn_reflns_limit_l_min -9
_diffrn_reflns_number 11852
_diffrn_reflns_theta_full 25.99
_diffrn_reflns_theta_max 25.99
_diffrn_reflns_theta_min 2.05
_exptl_absorpt_coefficient_mu 0.088
_exptl_absorpt_correction_T_max 0.9810
_exptl_absorpt_correction_T_min 0.9733
_exptl_absorpt_correction_type multi-scan
_exptl_absorpt_process_details 'SADABS (Bruker, 2002)'
_exptl_crystal_colour Colorless
_exptl_crystal_density_diffrn 1.376
_exptl_crystal_density_method 'not measured'
_exptl_crystal_description Block
_exptl_crystal_F_000 648
_exptl_crystal_size_max 0.31
_exptl_crystal_size_mid 0.25
_exptl_crystal_size_min 0.22
_refine_diff_density_max 0.198
_refine_diff_density_min -0.270
_refine_diff_density_rms 0.049
_refine_ls_extinction_method none
_refine_ls_goodness_of_fit_ref 1.054
_refine_ls_hydrogen_treatment mixed
_refine_ls_matrix_type full
_refine_ls_number_parameters 217
_refine_ls_number_reflns 2942
_refine_ls_number_restraints 0
_refine_ls_restrained_S_all 1.054
_refine_ls_R_factor_all 0.0389
_refine_ls_R_factor_gt 0.0349
_refine_ls_shift/su_max 0.000
_refine_ls_shift/su_mean 0.000
_refine_ls_structure_factor_coef Fsqd
_refine_ls_weighting_details 'calc w=1/[\s^2^(Fo^2^)+(0.0512P)^2^+0.5164P] where P=(Fo^2^+2Fc^2^)/3'
_refine_ls_weighting_scheme calc
_refine_ls_wR_factor_gt 0.0969
_refine_ls_wR_factor_ref 0.0996
_reflns_number_gt 2661
_reflns_number_total 2942
_reflns_threshold_expression I>2\s(I)
_cod_data_source_file c6ob02352e2.cif
_cod_data_source_block 1
_cod_depositor_comments
;
The following automatic conversions were performed:

'_symmetry_cell_setting' value 'Monoclinic' changed to 'monoclinic'
according to
/usr/data/users/saulius/crontab/automatic-downloads/rss-feeds/RSC/lib/dictionaries/cif_core.dic
dictionary named 'cif_core.dic' version 2.4.2 from 2011-04-26.

'_exptl_absorpt_correction_type' value 'Multi-scan' changed to
'multi-scan' according to
/usr/data/users/saulius/crontab/automatic-downloads/rss-feeds/RSC/lib/dictionaries/cif_core.dic
dictionary named 'cif_core.dic' version 2.4.2 from 2011-04-26.

Automatic conversion script
Id: cif_fix_values 4268 2015-11-12 08:31:59Z antanas 

 Adding full bibliography for 7155424.cif.
;
_cod_original_sg_symbol_H-M 'P 21/c'
_cod_database_code 7155424

loop_
_symmetry_equiv_pos_as_xyz
'x, y, z'
'-x, y+1/2, -z+1/2'
'-x, -y, -z'
'x, -y-1/2, z-1/2'

loop_
_atom_site_label
_atom_site_type_symbol
_atom_site_fract_x
_atom_site_fract_y
_atom_site_fract_z
_atom_site_U_iso_or_equiv
_atom_site_adp_type
_atom_site_occupancy
_atom_site_symmetry_multiplicity
_atom_site_calc_flag
_atom_site_refinement_flags
O1 O 0.46684(8) 0.30161(4) 0.68469(11) 0.0243(2) Uani 1 1 d .
N1 N 0.17234(9) 0.21485(5) 0.85434(13) 0.0212(2) Uani 1 1 d .
N2 N 0.36869(9) 0.20727(5) 0.77263(12) 0.0185(2) Uani 1 1 d .
N3 N 0.44348(10) 0.15410(5) 0.72435(13) 0.0205(2) Uani 1 1 d .
C1 C 0.28134(12) 0.39508(7) 0.76877(16) 0.0255(3) Uani 1 1 d .
H1 H 0.3447 0.4165 0.7283 0.031 Uiso 1 1 calc R
C2 C 0.18880(13) 0.43624(7) 0.81076(17) 0.0298(3) Uani 1 1 d .
H2 H 0.1896 0.4853 0.7989 0.036 Uiso 1 1 calc R
C3 C 0.09353(13) 0.40370(7) 0.87138(17) 0.0287(3) Uani 1 1 d .
H3 H 0.0320 0.4316 0.9017 0.034 Uiso 1 1 calc R
C4 C 0.08963(12) 0.33116(7) 0.88678(16) 0.0249(3) Uani 1 1 d .
H4 H 0.0253 0.3104 0.9265 0.030 Uiso 1 1 calc R
C5 C 0.18256(11) 0.28794(6) 0.84268(15) 0.0205(3) Uani 1 1 d .
C6 C 0.28073(11) 0.32092(6) 0.78667(15) 0.0203(3) Uani 1 1 d .
C7 C 0.38073(11) 0.27918(6) 0.74139(15) 0.0197(2) Uani 1 1 d .
C8 C 0.26411(11) 0.17823(6) 0.81874(14) 0.0194(2) Uani 1 1 d .
C9 C 0.27938(11) 0.10234(6) 0.81196(15) 0.0208(2) Uani 1 1 d .
C10 C 0.20661(12) 0.04586(7) 0.84761(16) 0.0255(3) Uani 1 1 d .
H10 H 0.1311 0.0539 0.8795 0.031 Uiso 1 1 calc R
C11 C 0.25051(13) -0.02237(7) 0.83397(17) 0.0290(3) Uani 1 1 d .
H11 H 0.2041 -0.0608 0.8577 0.035 Uiso 1 1 calc R
C12 C 0.36375(13) -0.03434(7) 0.78488(17) 0.0291(3) Uani 1 1 d .
H12 H 0.3920 -0.0807 0.7785 0.035 Uiso 1 1 calc R
C13 C 0.43477(12) 0.02117(6) 0.74560(16) 0.0252(3) Uani 1 1 d .
H13 H 0.5091 0.0130 0.7112 0.030 Uiso 1 1 calc R
C14 C 0.39024(11) 0.08982(6) 0.75965(15) 0.0208(2) Uani 1 1 d .
C15 C 0.58776(12) 0.16250(6) 0.77620(16) 0.0215(3) Uani 1 1 d .
C16 C 0.64859(14) 0.13628(7) 0.66105(19) 0.0301(3) Uani 1 1 d .
H16 H 0.5968 0.1170 0.5527 0.036 Uiso 1 1 calc R
C17 C 0.78808(15) 0.13923(7) 0.7102(2) 0.0377(4) Uani 1 1 d .
H17 H 0.8302 0.1209 0.6351 0.045 Uiso 1 1 calc R
C18 C 0.86499(13) 0.16920(7) 0.8697(2) 0.0373(4) Uani 1 1 d .
H18 H 0.9584 0.1706 0.9023 0.045 Uiso 1 1 calc R
C19 C 0.80211(12) 0.19713(7) 0.9809(2) 0.0314(3) Uani 1 1 d .
H19 H 0.8537 0.2185 1.0866 0.038 Uiso 1 1 calc R
C20 C 0.66290(12) 0.19349(6) 0.93579(16) 0.0236(3) Uani 1 1 d .
H20 H 0.6209 0.2115 1.0112 0.028 Uiso 1 1 calc R

loop_
_atom_site_aniso_label
_atom_site_aniso_U_11
_atom_site_aniso_U_22
_atom_site_aniso_U_33
_atom_site_aniso_U_23
_atom_site_aniso_U_13
_atom_site_aniso_U_12
O1 0.0232(4) 0.0229(4) 0.0293(5) 0.0051(3) 0.0120(4) -0.0005(3)
N1 0.0186(5) 0.0215(5) 0.0233(5) 0.0004(4) 0.0067(4) -0.0005(4)
N2 0.0180(5) 0.0173(5) 0.0210(5) 0.0002(4) 0.0078(4) 0.0009(4)
N3 0.0216(5) 0.0171(5) 0.0240(5) -0.0010(4) 0.0096(4) 0.0020(4)
C1 0.0249(6) 0.0218(6) 0.0269(6) 0.0012(5) 0.0050(5) -0.0006(5)
C2 0.0319(7) 0.0196(6) 0.0327(7) -0.0015(5) 0.0044(5) 0.0044(5)
C3 0.0249(6) 0.0294(7) 0.0282(6) -0.0054(5) 0.0045(5) 0.0081(5)
C4 0.0199(6) 0.0296(7) 0.0237(6) -0.0026(5) 0.0054(5) 0.0024(5)
C5 0.0184(5) 0.0215(6) 0.0186(5) -0.0010(4) 0.0025(4) 0.0005(4)
C6 0.0189(5) 0.0205(6) 0.0192(5) -0.0002(4) 0.0033(4) 0.0008(4)
C7 0.0190(5) 0.0192(6) 0.0190(5) 0.0017(4) 0.0039(4) -0.0008(4)
C8 0.0175(5) 0.0214(6) 0.0179(5) 0.0003(4) 0.0044(4) -0.0019(4)
C9 0.0198(5) 0.0200(6) 0.0201(5) 0.0000(4) 0.0037(4) -0.0018(4)
C10 0.0224(6) 0.0240(6) 0.0282(6) 0.0015(5) 0.0062(5) -0.0045(5)
C11 0.0289(6) 0.0212(6) 0.0324(7) 0.0018(5) 0.0048(5) -0.0066(5)
C12 0.0330(7) 0.0181(6) 0.0310(7) -0.0013(5) 0.0041(5) 0.0010(5)
C13 0.0258(6) 0.0216(6) 0.0267(6) -0.0017(5) 0.0068(5) 0.0017(5)
C14 0.0211(6) 0.0202(6) 0.0190(5) -0.0001(4) 0.0041(4) -0.0019(4)
C15 0.0215(6) 0.0168(5) 0.0295(6) 0.0048(5) 0.0131(5) 0.0028(4)
C16 0.0383(7) 0.0218(6) 0.0384(7) 0.0000(5) 0.0238(6) 0.0013(5)
C17 0.0416(8) 0.0221(6) 0.0663(10) 0.0033(6) 0.0401(8) 0.0037(5)
C18 0.0234(6) 0.0210(6) 0.0739(11) 0.0079(6) 0.0248(7) 0.0019(5)
C19 0.0226(6) 0.0224(6) 0.0468(8) 0.0051(5) 0.0089(6) 0.0006(5)
C20 0.0224(6) 0.0201(6) 0.0301(6) 0.0038(5) 0.0112(5) 0.0027(4)

loop_
_atom_type_symbol
_atom_type_description
_atom_type_scat_dispersion_real
_atom_type_scat_dispersion_imag
_atom_type_scat_source
C C 0.0033 0.0016 'International Tables Vol C Tables 4.2.6.8 and 6.1.1.4'
H H 0.0000 0.0000 'International Tables Vol C Tables 4.2.6.8 and 6.1.1.4'
N N 0.0061 0.0033 'International Tables Vol C Tables 4.2.6.8 and 6.1.1.4'
O O 0.0106 0.0060 'International Tables Vol C Tables 4.2.6.8 and 6.1.1.4'

loop_
_geom_angle_atom_site_label_1
_geom_angle_atom_site_label_2
_geom_angle_atom_site_label_3
_geom_angle
C8 N1 C5 115.55(10)
C7 N2 C8 124.12(9)
C7 N2 N3 123.18(9)
C8 N2 N3 111.38(9)
C14 N3 N2 104.84(9)
C14 N3 C15 119.45(9)
N2 N3 C15 118.51(9)
C2 C1 C6 120.42(12)
C2 C1 H1 119.8
C6 C1 H1 119.8
C1 C2 C3 119.57(12)
C1 C2 H2 120.2
C3 C2 H2 120.2
C4 C3 C2 120.93(11)
C4 C3 H3 119.5
C2 C3 H3 119.5
C3 C4 C5 120.43(12)
C3 C4 H4 119.8
C5 C4 H4 119.8
N1 C5 C6 122.86(10)
N1 C5 C4 118.63(10)
C6 C5 C4 118.51(11)
C1 C6 C5 120.10(11)
C1 C6 C7 118.76(11)
C5 C6 C7 121.12(11)
O1 C7 N2 121.95(10)
O1 C7 C6 126.90(11)
N2 C7 C6 111.15(10)
N1 C8 N2 124.74(11)
N1 C8 C9 129.54(10)
N2 C8 C9 105.69(9)
C14 C9 C10 120.72(11)
C14 C9 C8 107.20(10)
C10 C9 C8 132.08(11)
C11 C10 C9 117.91(12)
C11 C10 H10 121.0
C9 C10 H10 121.0
C10 C11 C12 120.92(12)
C10 C11 H11 119.5
C12 C11 H11 119.5
C13 C12 C11 121.61(12)
C13 C12 H12 119.2
C11 C12 H12 119.2
C12 C13 C14 117.27(11)
C12 C13 H13 121.4
C14 C13 H13 121.4
C9 C14 C13 121.55(11)
C9 C14 N3 110.56(10)
C13 C14 N3 127.89(11)
C20 C15 C16 121.38(12)
C20 C15 N3 121.75(10)
C16 C15 N3 116.86(11)
C15 C16 C17 118.94(13)
C15 C16 H16 120.5
C17 C16 H16 120.5
C18 C17 C16 120.56(12)
C18 C17 H17 119.7
C16 C17 H17 119.7
C17 C18 C19 119.71(12)
C17 C18 H18 120.1
C19 C18 H18 120.1
C18 C19 C20 120.62(13)
C18 C19 H19 119.7
C20 C19 H19 119.7
C15 C20 C19 118.75(12)
C15 C20 H20 120.6
C19 C20 H20 120.6

loop_
_geom_bond_atom_site_label_1
_geom_bond_atom_site_label_2
_geom_bond_distance
O1 C7 1.2234(14)
N1 C8 1.2983(15)
N1 C5 1.3864(16)
N2 C7 1.3912(15)
N2 C8 1.3913(14)
N2 N3 1.4096(13)
N3 C14 1.4040(15)
N3 C15 1.4430(15)
C1 C2 1.3766(18)
C1 C6 1.4043(17)
C1 H1 0.9300
C2 C3 1.4002(19)
C2 H2 0.9300
C3 C4 1.3738(18)
C3 H3 0.9300
C4 C5 1.4103(16)
C4 H4 0.9300
C5 C6 1.4080(16)
C6 C7 1.4588(16)
C8 C9 1.4416(16)
C9 C14 1.3925(16)
C9 C10 1.3980(16)
C10 C11 1.3830(18)
C10 H10 0.9300
C11 C12 1.3995(19)
C11 H11 0.9300
C12 C13 1.3846(18)
C12 H12 0.9300
C13 C14 1.3936(16)
C13 H13 0.9300
C15 C20 1.3865(18)
C15 C16 1.3867(17)
C16 C17 1.388(2)
C16 H16 0.9300
C17 C18 1.383(2)
C17 H17 0.9300
C18 C19 1.388(2)
C18 H18 0.9300
C19 C20 1.3890(17)
C19 H19 0.9300
C20 H20 0.9300

loop_
_geom_torsion_atom_site_label_1
_geom_torsion_atom_site_label_2
_geom_torsion_atom_site_label_3
_geom_torsion_atom_site_label_4
_geom_torsion
C7 N2 N3 C14 -173.27(10)
C8 N2 N3 C14 -5.94(11)
C7 N2 N3 C15 50.45(14)
C8 N2 N3 C15 -142.22(10)
C6 C1 C2 C3 -0.10(18)
C1 C2 C3 C4 -1.09(18)
C2 C3 C4 C5 0.42(18)
C8 N1 C5 C6 3.41(15)
C8 N1 C5 C4 -177.37(10)
C3 C4 C5 N1 -177.84(11)
C3 C4 C5 C6 1.41(17)
C2 C1 C6 C5 1.95(17)
C2 C1 C6 C7 -179.79(11)
N1 C5 C6 C1 176.64(10)
C4 C5 C6 C1 -2.58(16)
N1 C5 C6 C7 -1.58(16)
C4 C5 C6 C7 179.21(10)
C8 N2 C7 O1 -172.82(10)
N3 N2 C7 O1 -7.10(16)
C8 N2 C7 C6 7.81(14)
N3 N2 C7 C6 173.52(9)
C1 C6 C7 O1 -1.42(17)
C5 C6 C7 O1 176.82(11)
C1 C6 C7 N2 177.92(10)
C5 C6 C7 N2 -3.85(14)
C5 N1 C8 N2 0.50(16)
C5 N1 C8 C9 -177.36(11)
C7 N2 C8 N1 -6.74(17)
N3 N2 C8 N1 -173.93(10)
C7 N2 C8 C9 171.54(10)
N3 N2 C8 C9 4.35(12)
N1 C8 C9 C14 177.21(11)
N2 C8 C9 C14 -0.96(12)
N1 C8 C9 C10 -3.1(2)
N2 C8 C9 C10 178.71(12)
C14 C9 C10 C11 1.75(17)
C8 C9 C10 C11 -177.88(12)
C9 C10 C11 C12 -0.40(18)
C10 C11 C12 C13 -1.0(2)
C11 C12 C13 C14 1.01(18)
C10 C9 C14 C13 -1.77(18)
C8 C9 C14 C13 177.95(10)
C10 C9 C14 N3 177.54(10)
C8 C9 C14 N3 -2.74(13)
C12 C13 C14 C9 0.36(18)
C12 C13 C14 N3 -178.82(11)
N2 N3 C14 C9 5.24(12)
C15 N3 C14 C9 141.02(10)
N2 N3 C14 C13 -175.50(11)
C15 N3 C14 C13 -39.72(17)
C14 N3 C15 C20 -94.51(13)
N2 N3 C15 C20 35.39(15)
C14 N3 C15 C16 83.73(13)
N2 N3 C15 C16 -146.37(10)
C20 C15 C16 C17 2.13(18)
N3 C15 C16 C17 -176.11(11)
C15 C16 C17 C18 -1.36(19)
C16 C17 C18 C19 -0.6(2)
C17 C18 C19 C20 1.8(2)
C16 C15 C20 C19 -0.92(18)
N3 C15 C20 C19 177.24(10)
C18 C19 C20 C15 -1.08(18)
